data_7102073
loop_
_publ_author_name
'Bond, Andrew D'
'J\/orgensen, Wendie H'
'Pl\/oger, Jane M'

_publ_section_title
;
 Hydrogen-bonded cubanes and ladder fragments by analogy with the
 inorganic solid state.
;
_journal_issue 31
_journal_name_full 'Chemical communications (Cambridge, England)'
_journal_page_first 3273
_journal_page_last 3275
_journal_paper_doi 10.1039/b706422e
_journal_year 2007
_chemical_absolute_configuration ad
_chemical_formula_moiety 'C19 H18 N +, Br -, 0.25(C H Cl3)'
_chemical_formula_sum 'C19.25 H18.25 Br Cl0.75 N'
_chemical_formula_weight 370.10
_space_group_IT_number 143
_symmetry_cell_setting hexagonal
_symmetry_space_group_name_Hall 'P 3'
_symmetry_space_group_name_H-M 'P 3'
_atom_sites_solution_hydrogens geom
_atom_sites_solution_primary direct
_atom_sites_solution_secondary difmap
_cell_angle_alpha 90.00
_cell_angle_beta 90.00
_cell_angle_gamma 120.00
_cell_formula_units_Z 8
_cell_length_a 14.3387(3)
_cell_length_b 14.3387(3)
_cell_length_c 20.4479(8)
_cell_measurement_reflns_used 7442
_cell_measurement_temperature 180(2)
_cell_measurement_theta_max 25.39
_cell_measurement_theta_min 2.58
_cell_volume 3640.82(18)
_computing_cell_refinement 'SAINT v.7.06a (Bruker, 2003)'
_computing_data_collection 'APEX2 v.1.0-22 (Bruker Nonius, 2004)'
_computing_data_reduction 'SAINT v.7.06a'
_computing_molecular_graphics 'SHELXTL v.6.10'
_computing_publication_material 'SHELXTL v.6.10'
_computing_structure_refinement 'SHELXTL v.6.10'
_computing_structure_solution 'SHELXTL v.6.10 (Sheldrick, 2000)'
_diffrn_ambient_temperature 180(2)
_diffrn_measured_fraction_theta_full 0.992
_diffrn_measured_fraction_theta_max 0.992
_diffrn_measurement_device_type 'Bruker-Nonius X8APEX-II CCD'
_diffrn_measurement_method 'thin-slice \w and \f scans'
_diffrn_radiation_monochromator graphite
_diffrn_radiation_source 'fine-focus sealed tube'
_diffrn_radiation_type MoK\a
_diffrn_radiation_wavelength 0.71073
_diffrn_reflns_av_R_equivalents 0.0354
_diffrn_reflns_av_sigmaI/netI 0.0337
_diffrn_reflns_limit_h_max 17
_diffrn_reflns_limit_h_min -16
_diffrn_reflns_limit_k_max 15
_diffrn_reflns_limit_k_min -17
_diffrn_reflns_limit_l_max 25
_diffrn_reflns_limit_l_min -25
_diffrn_reflns_number 58037
_diffrn_reflns_theta_full 26.40
_diffrn_reflns_theta_max 26.40
_diffrn_reflns_theta_min 3.84
_diffrn_standards_number 0
_exptl_absorpt_coefficient_mu 2.364
_exptl_absorpt_correction_T_max 0.798
_exptl_absorpt_correction_T_min 0.618
_exptl_absorpt_correction_type multi-scan
_exptl_absorpt_process_details
;
SADABS v.2.10 (Sheldrick, 2003)
Ratio of minimum to maximum apparent transmission: 0.775824
;
_exptl_crystal_colour colourless
_exptl_crystal_density_diffrn 1.350
_exptl_crystal_density_method 'not measured'
_exptl_crystal_description plate
_exptl_crystal_F_000 1508
_exptl_crystal_size_max 0.32
_exptl_crystal_size_mid 0.32
_exptl_crystal_size_min 0.10
_refine_diff_density_max 1.805
_refine_diff_density_min -0.686
_refine_diff_density_rms 0.116
_refine_ls_abs_structure_details 'Flack (1983), 4565 Friedel pairs'
_refine_ls_abs_structure_Flack 0.081(15)
_refine_ls_extinction_method none
_refine_ls_goodness_of_fit_ref 1.036
_refine_ls_hydrogen_treatment constr
_refine_ls_matrix_type full
_refine_ls_number_parameters 529
_refine_ls_number_reflns 9521
_refine_ls_number_restraints 331
_refine_ls_restrained_S_all 1.042
_refine_ls_R_factor_all 0.0734
_refine_ls_R_factor_gt 0.0630
_refine_ls_shift/su_max 0.000
_refine_ls_shift/su_mean 0.000
_refine_ls_structure_factor_coef Fsqd
_refine_ls_weighting_details 'calc w=1/[\s^2^(Fo^2^)+(0.0967P)^2^+13.2783P] where P=(Fo^2^+2Fc^2^)/3'
_refine_ls_weighting_scheme calc
_refine_ls_wR_factor_gt 0.1778
_refine_ls_wR_factor_ref 0.1833
_reflns_number_gt 8176
_reflns_number_total 9521
_reflns_threshold_expression I>2\s(I)
_cod_data_source_file b706422e.txt
_cod_data_source_block 2
_cod_database_code 7102073

loop_
_symmetry_equiv_pos_as_xyz
'x, y, z'
'-y, x-y, z'
'-x+y, -x, z'

loop_
_atom_site_label
_atom_site_type_symbol
_atom_site_fract_x
_atom_site_fract_y
_atom_site_fract_z
_atom_site_U_iso_or_equiv
_atom_site_adp_type
_atom_site_occupancy
_atom_site_symmetry_multiplicity
_atom_site_calc_flag
_atom_site_refinement_flags
Br1 Br 0.0000 0.0000 0.96958(6) 0.0351(3) Uani 1 3 d S
Br2 Br 0.00737(8) 0.19714(7) 0.77444(4) 0.0512(3) Uani 1 1 d .
Br3 Br 0.3333 0.6667 0.18148(6) 0.0320(3) Uani 1 3 d S
Br4 Br 0.15967(6) 0.69986(6) 0.37209(4) 0.03731(19) Uani 1 1 d .
N1 N 0.0000 0.0000 0.6816(5) 0.033(2) Uani 1 3 d S
H1A H 0.0006 0.0601 0.6964 0.049 Uiso 1 1 d R
C11 C 0.0000 0.0000 0.6076(6) 0.033(3) Uani 1 3 d SU
C12 C 0.1005(7) 0.1013(7) 0.5847(4) 0.0391(18) Uani 1 1 d U
C13 C 0.0981(8) 0.1621(8) 0.5307(5) 0.053(2) Uani 1 1 d U
H13 H 0.0312 0.1424 0.5105 0.064 Uiso 1 1 calc R
C14 C 0.1883(9) 0.2466(10) 0.5076(6) 0.067(3) Uani 1 1 d U
H14A H 0.1831 0.2846 0.4710 0.081 Uiso 1 1 calc R
C15 C 0.2899(9) 0.2812(8) 0.5352(5) 0.060(3) Uani 1 1 d U
H15A H 0.3533 0.3414 0.5186 0.072 Uiso 1 1 calc R
C16 C 0.2923(8) 0.2227(9) 0.5879(5) 0.061(3) Uani 1 1 d U
H16A H 0.3593 0.2434 0.6084 0.073 Uiso 1 1 calc R
C17 C 0.2014(7) 0.1359(8) 0.6115(5) 0.050(2) Uani 1 1 d U
H17A H 0.2075 0.0976 0.6476 0.060 Uiso 1 1 calc R
N2 N 0.1874(5) 0.1816(5) 0.8676(4) 0.0445(16) Uani 1 1 d .
H2A H 0.1521 0.1363 0.9014 0.067 Uiso 1 1 calc R
H2B H 0.1987 0.1446 0.8353 0.067 Uiso 1 1 calc R
H2C H 0.1469 0.2092 0.8517 0.067 Uiso 1 1 calc R
C21 C 0.2948(6) 0.2727(7) 0.8914(4) 0.0443(19) Uani 1 1 d U
C22 C 0.3524(8) 0.3482(9) 0.8330(5) 0.059(2) Uani 1 1 d U
C23 C 0.4386(8) 0.4396(8) 0.8419(5) 0.063(3) Uani 1 1 d U
H23A H 0.4600 0.4620 0.8857 0.075 Uiso 1 1 calc R
C24 C 0.5035(12) 0.5090(11) 0.7917(7) 0.090(4) Uani 1 1 d U
H24A H 0.5717 0.5697 0.8015 0.108 Uiso 1 1 calc R
C25 C 0.4678(12) 0.4880(11) 0.7299(7) 0.085(4) Uani 1 1 d U
H25A H 0.5064 0.5371 0.6957 0.102 Uiso 1 1 calc R
C26 C 0.3741(12) 0.3936(11) 0.7174(7) 0.087(4) Uani 1 1 d U
H26A H 0.3487 0.3765 0.6737 0.104 Uiso 1 1 calc R
C27 C 0.3136(10) 0.3201(11) 0.7690(6) 0.073(3) Uani 1 1 d U
H27A H 0.2493 0.2545 0.7600 0.088 Uiso 1 1 calc R
C28 C 0.3473(8) 0.2157(7) 0.9208(4) 0.052(2) Uani 1 1 d U
C29 C 0.4395(10) 0.2272(10) 0.8912(7) 0.079(3) Uani 1 1 d U
H29A H 0.4659 0.2660 0.8515 0.095 Uiso 1 1 calc R
C210 C 0.4933(12) 0.1781(12) 0.9232(9) 0.096(4) Uani 1 1 d U
H21A H 0.5602 0.1901 0.9064 0.115 Uiso 1 1 calc R
C211 C 0.4492(11) 0.1125(11) 0.9791(7) 0.083(4) Uani 1 1 d U
H21B H 0.4851 0.0790 0.9986 0.100 Uiso 1 1 calc R
C212 C 0.3547(9) 0.0974(9) 1.0048(6) 0.067(3) Uani 1 1 d U
H21C H 0.3213 0.0504 1.0408 0.081 Uiso 1 1 calc R
C213 C 0.3097(7) 0.1534(8) 0.9765(5) 0.055(2) Uani 1 1 d U
H21D H 0.2480 0.1485 0.9970 0.066 Uiso 1 1 calc R
C214 C 0.2757(7) 0.3413(6) 0.9400(4) 0.0439(19) Uani 1 1 d U
C215 C 0.1938(8) 0.3652(7) 0.9299(5) 0.052(2) Uani 1 1 d U
H21E H 0.1432 0.3294 0.8959 0.063 Uiso 1 1 calc R
C216 C 0.1837(8) 0.4429(9) 0.9699(5) 0.064(3) Uani 1 1 d U
H21F H 0.1280 0.4595 0.9630 0.077 Uiso 1 1 calc R
C217 C 0.2607(8) 0.4921(8) 1.0191(5) 0.057(2) Uani 1 1 d U
H21H H 0.2587 0.5449 1.0462 0.068 Uiso 1 1 calc R
C218 C 0.3368(8) 0.4663(7) 1.0288(4) 0.054(2) Uani 1 1 d U
H21I H 0.3885 0.5027 1.0622 0.065 Uiso 1 1 calc R
C219 C 0.3440(7) 0.3873(6) 0.9917(4) 0.0407(17) Uani 1 1 d U
H21G H 0.3955 0.3664 1.0024 0.049 Uiso 1 1 calc R
N3 N 0.5043(5) 0.6357(5) 0.2783(4) 0.0337(13) Uani 1 1 d .
H3A H 0.5363 0.6959 0.3037 0.050 Uiso 1 1 calc R
H3B H 0.4523 0.5802 0.3018 0.050 Uiso 1 1 calc R
H3C H 0.4741 0.6482 0.2427 0.050 Uiso 1 1 calc R
C31 C 0.5866(5) 0.6076(5) 0.2566(4) 0.0309(15) Uani 1 1 d DU
C32 C 0.6487(4) 0.5972(6) 0.3140(4) 0.0409(17) Uani 1 1 d DU
C33 C 0.6726(8) 0.5129(10) 0.3149(7) 0.088(4) Uani 1 1 d DU
H33A H 0.6513 0.4609 0.2809 0.105 Uiso 1 1 calc R
C34 C 0.7275(10) 0.5121(13) 0.3673(8) 0.120(6) Uani 1 1 d DU
H34A H 0.7458 0.4570 0.3697 0.144 Uiso 1 1 calc R
C35 C 0.7598(8) 0.5838(12) 0.4178(6) 0.106(5) Uani 1 1 d DU
H35A H 0.7979 0.5767 0.4537 0.128 Uiso 1 1 calc R
C36 C 0.7393(7) 0.6579(8) 0.4168(5) 0.062(3) Uani 1 1 d DU
H36A H 0.7627 0.7085 0.4517 0.075 Uiso 1 1 calc R
C37 C 0.6829(7) 0.6671(8) 0.3655(4) 0.059(2) Uani 1 1 d DU
H37A H 0.6671 0.7241 0.3658 0.071 Uiso 1 1 calc R
C38 C 0.5338(6) 0.5081(6) 0.2128(4) 0.0348(17) Uani 1 1 d U
C39 C 0.5840(8) 0.4907(8) 0.1598(6) 0.065(3) Uani 1 1 d U
H39A H 0.6525 0.5471 0.1460 0.077 Uiso 1 1 calc R
C310 C 0.5385(10) 0.3964(9) 0.1277(6) 0.070(3) Uani 1 1 d U
H31A H 0.5788 0.3857 0.0947 0.085 Uiso 1 1 calc R
C311 C 0.4371(9) 0.3161(7) 0.1406(5) 0.056(2) Uani 1 1 d U
H31B H 0.4061 0.2488 0.1185 0.067 Uiso 1 1 calc R
C312 C 0.3812(8) 0.3377(8) 0.1879(6) 0.064(3) Uani 1 1 d U
H31C H 0.3071 0.2878 0.1951 0.077 Uiso 1 1 calc R
C313 C 0.4316(7) 0.4302(8) 0.2244(5) 0.058(2) Uani 1 1 d U
H31D H 0.3930 0.4397 0.2590 0.070 Uiso 1 1 calc R
C314 C 0.6731(6) 0.7039(6) 0.2141(4) 0.0330(16) Uani 1 1 d U
C315 C 0.6435(7) 0.7562(7) 0.1684(4) 0.047(2) Uani 1 1 d U
H31E H 0.5699 0.7368 0.1644 0.057 Uiso 1 1 calc R
C316 C 0.7173(8) 0.8336(9) 0.1298(5) 0.061(2) Uani 1 1 d U
H31F H 0.6942 0.8684 0.0997 0.073 Uiso 1 1 calc R
C317 C 0.8236(7) 0.8646(6) 0.1320(4) 0.0424(19) Uani 1 1 d U
H31G H 0.8740 0.9182 0.1033 0.051 Uiso 1 1 calc R
C318 C 0.8558(6) 0.8142(7) 0.1782(4) 0.0449(19) Uani 1 1 d U
H31H H 0.9294 0.8338 0.1816 0.054 Uiso 1 1 calc R
C319 C 0.7806(6) 0.7365(7) 0.2185(4) 0.0420(18) Uani 1 1 d U
H31I H 0.8037 0.7044 0.2505 0.050 Uiso 1 1 calc R
N4 N 0.3333 0.6667 0.4625(6) 0.036(3) Uani 1 3 d S
H4A H 0.2718 0.6631 0.4477 0.054 Uiso 1 1 d R
C41 C 0.3333 0.6667 0.5353(7) 0.040(3) Uani 1 3 d SU
C42 C 0.2334(7) 0.5621(7) 0.5582(4) 0.0423(19) Uani 1 1 d U
C43 C 0.2390(9) 0.4999(9) 0.6064(5) 0.063(3) Uani 1 1 d U
H43A H 0.3068 0.5182 0.6251 0.075 Uiso 1 1 calc R
C44 C 0.1448(10) 0.4084(9) 0.6289(6) 0.074(3) Uani 1 1 d U
H44A H 0.1476 0.3659 0.6637 0.089 Uiso 1 1 calc R
C45 C 0.0524(11) 0.3832(11) 0.6004(7) 0.081(4) Uani 1 1 d U
H45A H -0.0105 0.3221 0.6167 0.097 Uiso 1 1 calc R
C46 C 0.0391(10) 0.4387(10) 0.5481(6) 0.076(3) Uani 1 1 d U
H46A H -0.0285 0.4166 0.5279 0.092 Uiso 1 1 calc R
C47 C 0.1355(9) 0.5304(9) 0.5285(6) 0.065(3) Uani 1 1 d U
H47A H 0.1331 0.5724 0.4933 0.078 Uiso 1 1 calc R
Cl1 Cl 0.0172(3) 0.8922(3) 0.3382(2) 0.1007(11) Uani 1 1 d D
Cl2 Cl 0.2713(5) 0.7395(6) 0.7776(3) 0.162(2) Uani 1 1 d D
C100 C 0.0000 1.0000 0.3099(11) 0.101(7) Uani 1 3 d SDU
H10A H 0.0000 1.0000 0.2610 0.121 Uiso 1 3 d SR
C101 C 0.3333 0.6667 0.8112(14) 0.229(12) Uani 1 3 d SDU
H10B H 0.3333 0.6667 0.8601 0.275 Uiso 1 3 calc SR

loop_
_atom_site_aniso_label
_atom_site_aniso_U_11
_atom_site_aniso_U_22
_atom_site_aniso_U_33
_atom_site_aniso_U_23
_atom_site_aniso_U_13
_atom_site_aniso_U_12
Br1 0.0391(4) 0.0391(4) 0.0271(6) 0.000 0.000 0.0196(2)
Br2 0.0716(6) 0.0490(5) 0.0309(4) 0.0018(4) 0.0030(4) 0.0286(5)
Br3 0.0319(4) 0.0319(4) 0.0323(7) 0.000 0.000 0.0159(2)
Br4 0.0426(4) 0.0363(4) 0.0329(4) -0.0040(3) 0.0020(3) 0.0196(4)
N1 0.040(4) 0.040(4) 0.019(5) 0.000 0.000 0.0198(18)
C11 0.037(4) 0.037(4) 0.025(5) 0.000 0.000 0.0183(18)
C12 0.045(4) 0.046(4) 0.027(3) -0.003(3) 0.008(3) 0.023(4)
C13 0.059(5) 0.055(5) 0.041(4) 0.017(4) 0.013(4) 0.025(4)
C14 0.063(6) 0.076(6) 0.059(5) 0.022(5) 0.020(4) 0.033(5)
C15 0.072(6) 0.044(4) 0.048(5) 0.015(4) 0.021(4) 0.017(4)
C16 0.040(4) 0.073(6) 0.064(6) 0.006(5) -0.001(4) 0.023(4)
C17 0.043(4) 0.057(5) 0.044(4) 0.004(4) -0.002(4) 0.021(4)
N2 0.044(4) 0.041(4) 0.033(4) -0.002(3) -0.005(3) 0.009(3)
C21 0.037(4) 0.047(4) 0.032(4) -0.010(3) 0.006(3) 0.008(3)
C22 0.064(5) 0.064(5) 0.045(4) 0.002(4) 0.002(4) 0.030(4)
C23 0.058(5) 0.059(5) 0.064(5) 0.010(4) 0.018(4) 0.023(4)
C24 0.094(7) 0.081(7) 0.087(7) 0.023(6) 0.018(6) 0.038(6)
C25 0.093(7) 0.082(7) 0.078(6) 0.012(5) 0.021(6) 0.042(6)
C26 0.100(7) 0.077(7) 0.080(7) 0.020(5) 0.006(6) 0.042(6)
C27 0.075(6) 0.080(6) 0.063(5) 0.014(5) -0.001(5) 0.037(5)
C28 0.053(5) 0.044(4) 0.040(4) -0.018(3) 0.009(4) 0.009(4)
C29 0.083(6) 0.071(6) 0.105(7) 0.012(5) 0.021(5) 0.055(5)
C210 0.090(7) 0.092(7) 0.136(9) 0.009(6) 0.022(6) 0.067(6)
C211 0.095(7) 0.085(7) 0.107(8) 0.008(6) 0.005(6) 0.073(6)
C212 0.066(6) 0.070(6) 0.069(6) 0.004(5) -0.007(5) 0.036(5)
C213 0.032(4) 0.075(6) 0.058(5) -0.003(4) 0.001(4) 0.027(4)
C214 0.052(5) 0.032(4) 0.033(4) 0.002(3) -0.001(3) 0.010(3)
C215 0.053(5) 0.039(4) 0.053(5) -0.014(4) -0.019(4) 0.013(4)
C216 0.050(5) 0.067(6) 0.070(6) -0.008(5) -0.006(4) 0.026(4)
C217 0.059(5) 0.048(5) 0.064(5) -0.009(4) -0.003(4) 0.027(4)
C218 0.057(5) 0.041(4) 0.047(4) -0.019(4) -0.011(4) 0.012(4)
C219 0.042(4) 0.032(4) 0.037(4) -0.005(3) -0.003(3) 0.010(3)
N3 0.028(3) 0.043(4) 0.030(3) 0.006(3) 0.003(3) 0.018(3)
C31 0.021(3) 0.032(3) 0.040(4) 0.001(3) 0.001(3) 0.013(3)
C32 0.043(4) 0.039(4) 0.047(4) 0.010(3) -0.005(3) 0.024(3)
C33 0.110(8) 0.076(6) 0.092(7) -0.001(5) -0.026(6) 0.058(6)
C34 0.138(9) 0.118(9) 0.128(9) 0.015(7) -0.053(7) 0.083(7)
C35 0.122(8) 0.109(8) 0.096(7) -0.001(6) -0.063(6) 0.064(7)
C36 0.079(6) 0.072(6) 0.056(5) -0.012(4) -0.016(4) 0.053(5)
C37 0.074(6) 0.064(5) 0.048(5) 0.004(4) -0.014(4) 0.042(5)
C38 0.042(4) 0.021(3) 0.048(4) 0.003(3) -0.004(3) 0.020(3)
C39 0.051(5) 0.054(5) 0.080(6) 0.002(4) 0.012(4) 0.021(4)
C310 0.072(6) 0.060(5) 0.082(6) -0.015(5) 0.025(5) 0.034(5)
C311 0.082(6) 0.036(4) 0.050(5) -0.009(4) -0.003(4) 0.030(4)
C312 0.050(5) 0.050(5) 0.084(6) -0.022(4) -0.001(4) 0.020(4)
C313 0.041(4) 0.056(5) 0.073(5) -0.018(4) 0.007(4) 0.021(4)
C314 0.033(4) 0.027(3) 0.039(4) -0.001(3) 0.005(3) 0.015(3)
C315 0.033(4) 0.053(5) 0.051(4) 0.013(4) 0.000(3) 0.019(4)
C316 0.055(5) 0.071(6) 0.065(5) 0.017(4) 0.011(4) 0.038(4)
C317 0.040(4) 0.025(3) 0.055(5) 0.000(3) 0.007(3) 0.011(3)
C318 0.028(4) 0.048(4) 0.057(4) 0.000(4) 0.011(3) 0.018(3)
C319 0.036(4) 0.048(4) 0.045(4) 0.006(3) 0.002(3) 0.024(3)
N4 0.041(4) 0.041(4) 0.027(6) 0.000 0.000 0.020(2)
C41 0.044(4) 0.044(4) 0.032(6) 0.000 0.000 0.022(2)
C42 0.045(4) 0.036(4) 0.045(4) 0.005(3) 0.007(3) 0.020(3)
C43 0.062(5) 0.064(5) 0.057(5) 0.023(4) 0.002(4) 0.027(4)
C44 0.084(7) 0.063(6) 0.073(6) 0.026(5) 0.013(5) 0.036(5)
C45 0.069(6) 0.075(6) 0.098(7) -0.012(6) 0.019(6) 0.035(5)
C46 0.070(6) 0.062(6) 0.057(6) 0.008(5) 0.005(5) 0.004(5)
C47 0.059(5) 0.065(6) 0.055(5) 0.011(5) -0.002(4) 0.019(4)
Cl1 0.101(3) 0.095(2) 0.111(3) 0.020(2) -0.016(2) 0.052(2)
Cl2 0.118(4) 0.206(6) 0.154(5) 0.076(5) 0.014(3) 0.074(4)
C100 0.100(7) 0.100(7) 0.104(11) 0.000 0.000 0.050(4)
C101 0.225(11) 0.225(11) 0.237(16) 0.000 0.000 0.113(6)

loop_
_atom_type_symbol
_atom_type_description
_atom_type_scat_dispersion_real
_atom_type_scat_dispersion_imag
_atom_type_scat_source
C C 0.0033 0.0016 'International Tables Vol C Tables 4.2.6.8 and 6.1.1.4'
H H 0.0000 0.0000 'International Tables Vol C Tables 4.2.6.8 and 6.1.1.4'
N N 0.0061 0.0033 'International Tables Vol C Tables 4.2.6.8 and 6.1.1.4'
Cl Cl 0.1484 0.1585 'International Tables Vol C Tables 4.2.6.8 and 6.1.1.4'
Br Br -0.2901 2.4595 'International Tables Vol C Tables 4.2.6.8 and 6.1.1.4'

loop_
_geom_angle_atom_site_label_1
_geom_angle_atom_site_label_2
_geom_angle_atom_site_label_3
_geom_angle
_geom_angle_site_symmetry_1
_geom_angle_site_symmetry_3
C11 N1 H1A 109.5 . .
N1 C11 C12 107.9(5) . .
N1 C11 C12 107.9(5) . 3
C12 C11 C12 111.0(5) . 3
N1 C11 C12 107.9(5) . 2
C12 C11 C12 111.0(5) . 2
C12 C11 C12 111.0(5) 3 2
C17 C12 C13 115.4(8) . .
C17 C12 C11 122.7(8) . .
C13 C12 C11 121.7(8) . .
C14 C13 C12 121.5(10) . .
C14 C13 H13 119.2 . .
C12 C13 H13 119.2 . .
C13 C14 C15 122.6(10) . .
C13 C14 H14A 118.7 . .
C15 C14 H14A 118.7 . .
C16 C15 C14 116.0(9) . .
C16 C15 H15A 122.0 . .
C14 C15 H15A 122.0 . .
C17 C16 C15 122.0(10) . .
C17 C16 H16A 119.0 . .
C15 C16 H16A 119.0 . .
C16 C17 C12 122.4(9) . .
C16 C17 H17A 118.8 . .
C12 C17 H17A 118.8 . .
C21 N2 H2A 109.5 . .
C21 N2 H2B 109.5 . .
H2A N2 H2B 109.5 . .
C21 N2 H2C 109.5 . .
H2A N2 H2C 109.5 . .
H2B N2 H2C 109.5 . .
C28 C21 C214 113.4(7) . .
C28 C21 N2 103.4(7) . .
C214 C21 N2 109.5(7) . .
C28 C21 C22 117.3(8) . .
C214 C21 C22 105.0(7) . .
N2 C21 C22 108.2(7) . .
C23 C22 C27 117.7(10) . .
C23 C22 C21 120.6(9) . .
C27 C22 C21 121.7(9) . .
C22 C23 C24 125.1(12) . .
C22 C23 H23A 117.4 . .
C24 C23 H23A 117.4 . .
C25 C24 C23 119.0(13) . .
C25 C24 H24A 120.5 . .
C23 C24 H24A 120.5 . .
C24 C25 C26 118.3(13) . .
C24 C25 H25A 120.9 . .
C26 C25 H25A 120.9 . .
C25 C26 C27 121.3(13) . .
C25 C26 H26A 119.3 . .
C27 C26 H26A 119.3 . .
C22 C27 C26 118.0(12) . .
C22 C27 H27A 121.0 . .
C26 C27 H27A 121.0 . .
C213 C28 C29 118.6(10) . .
C213 C28 C21 123.3(8) . .
C29 C28 C21 118.2(9) . .
C28 C29 C210 117.2(12) . .
C28 C29 H29A 121.4 . .
C210 C29 H29A 121.4 . .
C211 C210 C29 121.5(12) . .
C211 C210 H21A 119.2 . .
C29 C210 H21A 119.2 . .
C212 C211 C210 119.7(11) . .
C212 C211 H21B 120.1 . .
C210 C211 H21B 120.1 . .
C211 C212 C213 117.4(11) . .
C211 C212 H21C 121.3 . .
C213 C212 H21C 121.3 . .
C28 C213 C212 125.2(10) . .
C28 C213 H21D 117.4 . .
C212 C213 H21D 117.4 . .
C219 C214 C215 119.0(8) . .
C219 C214 C21 120.1(8) . .
C215 C214 C21 120.7(7) . .
C214 C215 C216 121.9(8) . .
C214 C215 H21E 119.1 . .
C216 C215 H21E 119.1 . .
C217 C216 C215 116.0(9) . .
C217 C216 H21F 122.0 . .
C215 C216 H21F 122.0 . .
C218 C217 C216 121.1(9) . .
C218 C217 H21H 119.4 . .
C216 C217 H21H 119.4 . .
C217 C218 C219 122.9(9) . .
C217 C218 H21I 118.5 . .
C219 C218 H21I 118.5 . .
C214 C219 C218 118.7(8) . .
C214 C219 H21G 120.6 . .
C218 C219 H21G 120.6 . .
C31 N3 H3A 109.5 . .
C31 N3 H3B 109.5 . .
H3A N3 H3B 109.5 . .
C31 N3 H3C 109.5 . .
H3A N3 H3C 109.5 . .
H3B N3 H3C 109.5 . .
N3 C31 C32 112.1(6) . .
N3 C31 C38 109.7(6) . .
C32 C31 C38 113.7(6) . .
N3 C31 C314 108.0(5) . .
C32 C31 C314 105.5(4) . .
C38 C31 C314 107.5(6) . .
C37 C32 C33 117.8(9) . .
C37 C32 C31 122.4(7) . .
C33 C32 C31 119.8(9) . .
C34 C33 C32 114.5(13) . .
C34 C33 H33A 122.8 . .
C32 C33 H33A 122.8 . .
C33 C34 C35 125.6(14) . .
C33 C34 H34A 117.2 . .
C35 C34 H34A 117.2 . .
C36 C35 C34 119.9(12) . .
C36 C35 H35A 120.1 . .
C34 C35 H35A 120.1 . .
C35 C36 C37 120.0(11) . .
C35 C36 H36A 120.0 . .
C37 C36 H36A 120.0 . .
C32 C37 C36 122.2(9) . .
C32 C37 H37A 118.9 . .
C36 C37 H37A 118.9 . .
C313 C38 C39 115.8(8) . .
C313 C38 C31 119.9(7) . .
C39 C38 C31 124.4(8) . .
C310 C39 C38 121.8(9) . .
C310 C39 H39A 119.1 . .
C38 C39 H39A 119.1 . .
C39 C310 C311 122.4(9) . .
C39 C310 H31A 118.8 . .
C311 C310 H31A 118.8 . .
C310 C311 C312 116.1(8) . .
C310 C311 H31B 121.9 . .
C312 C311 H31B 121.9 . .
C313 C312 C311 120.8(10) . .
C313 C312 H31C 119.6 . .
C311 C312 H31C 119.6 . .
C38 C313 C312 122.4(9) . .
C38 C313 H31D 118.8 . .
C312 C313 H31D 118.8 . .
C319 C314 C315 117.0(7) . .
C319 C314 C31 121.3(7) . .
C315 C314 C31 121.6(7) . .
C316 C315 C314 120.9(8) . .
C316 C315 H31E 119.5 . .
C314 C315 H31E 119.5 . .
C315 C316 C317 122.9(9) . .
C315 C316 H31F 118.6 . .
C317 C316 H31F 118.6 . .
C316 C317 C318 117.3(8) . .
C316 C317 H31G 121.3 . .
C318 C317 H31G 121.3 . .
C319 C318 C317 119.8(7) . .
C319 C318 H31H 120.1 . .
C317 C318 H31H 120.1 . .
C314 C319 C318 122.0(8) . .
C314 C319 H31I 119.0 . .
C318 C319 H31I 119.0 . .
C41 N4 H4A 109.5 . .
N4 C41 C42 107.7(6) . 3_565
N4 C41 C42 107.7(6) . .
C42 C41 C42 111.1(6) 3_565 .
N4 C41 C42 107.7(6) . 2_665
C42 C41 C42 111.1(6) 3_565 2_665
C42 C41 C42 111.1(6) . 2_665
C43 C42 C47 119.2(9) . .
C43 C42 C41 121.9(9) . .
C47 C42 C41 118.9(8) . .
C42 C43 C44 120.2(10) . .
C42 C43 H43A 119.9 . .
C44 C43 H43A 119.9 . .
C45 C44 C43 118.3(12) . .
C45 C44 H44A 120.9 . .
C43 C44 H44A 120.9 . .
C44 C45 C46 125.7(13) . .
C44 C45 H45A 117.1 . .
C46 C45 H45A 117.1 . .
C45 C46 C47 113.5(12) . .
C45 C46 H46A 123.2 . .
C47 C46 H46A 123.2 . .
C42 C47 C46 122.8(11) . .
C42 C47 H47A 118.6 . .
C46 C47 H47A 118.6 . .
Cl1 C100 Cl1 110.0(7) 2_675 3_465
Cl1 C100 Cl1 110.0(7) 2_675 .
Cl1 C100 Cl1 110.0(7) 3_465 .
Cl1 C100 H10A 109.0 2_675 .
Cl1 C100 H10A 109.0 3_465 .
Cl1 C100 H10A 109.0 . .
Cl2 C101 Cl2 106.5(10) 2_665 3_565
Cl2 C101 Cl2 106.5(10) 2_665 .
Cl2 C101 Cl2 106.5(10) 3_565 .
Cl2 C101 H10B 112.3 2_665 .
Cl2 C101 H10B 112.3 3_565 .
Cl2 C101 H10B 112.3 . .

loop_
_geom_bond_atom_site_label_1
_geom_bond_atom_site_label_2
_geom_bond_distance
_geom_bond_site_symmetry_2
N1 C11 1.513(16) .
N1 H1A 0.910 .
C11 C12 1.521(9) .
C11 C12 1.521(9) 3
C11 C12 1.521(9) 2
C12 C17 1.387(13) .
C12 C13 1.416(12) .
C13 C14 1.341(14) .
C13 H13 0.950 .
C14 C15 1.401(16) .
C14 H14A 0.950 .
C15 C16 1.376(15) .
C15 H15A 0.950 .
C16 C17 1.363(14) .
C16 H16A 0.950 .
C17 H17A 0.950 .
N2 C21 1.518(10) .
N2 H2A 0.910 .
N2 H2B 0.910 .
N2 H2C 0.910 .
C21 C28 1.487(14) .
C21 C214 1.516(12) .
C21 C22 1.544(13) .
C22 C23 1.288(14) .
C22 C27 1.400(15) .
C23 C24 1.409(15) .
C23 H23A 0.950 .
C24 C25 1.339(18) .
C24 H24A 0.950 .
C25 C26 1.373(19) .
C25 H25A 0.950 .
C26 C27 1.436(17) .
C26 H26A 0.950 .
C27 H27A 0.950 .
C28 C213 1.379(14) .
C28 C29 1.386(15) .
C29 C210 1.436(18) .
C29 H29A 0.950 .
C210 C211 1.41(2) .
C210 H21A 0.950 .
C211 C212 1.366(17) .
C211 H21B 0.950 .
C212 C213 1.384(14) .
C212 H21C 0.950 .
C213 H21D 0.950 .
C214 C219 1.367(11) .
C214 C215 1.393(13) .
C215 C216 1.446(14) .
C215 H21E 0.950 .
C216 C217 1.398(14) .
C216 H21F 0.950 .
C217 C218 1.331(14) .
C217 H21H 0.950 .
C218 C219 1.410(12) .
C218 H21I 0.950 .
C219 H21G 0.950 .
N3 C31 1.494(9) .
N3 H3A 0.910 .
N3 H3B 0.910 .
N3 H3C 0.910 .
C31 C32 1.524(10) .
C31 C38 1.527(10) .
C31 C314 1.577(10) .
C32 C37 1.365(13) .
C32 C33 1.413(14) .
C33 C34 1.334(18) .
C33 H33A 0.950 .
C34 C35 1.36(2) .
C34 H34A 0.950 .
C35 C36 1.236(18) .
C35 H35A 0.950 .
C36 C37 1.372(14) .
C36 H36A 0.950 .
C37 H37A 0.950 .
C38 C313 1.347(12) .
C38 C39 1.391(13) .
C39 C310 1.343(15) .
C39 H39A 0.950 .
C310 C311 1.355(15) .
C310 H31A 0.950 .
C311 C312 1.387(14) .
C311 H31B 0.950 .
C312 C313 1.370(13) .
C312 H31C 0.950 .
C313 H31D 0.950 .
C314 C319 1.372(11) .
C314 C315 1.391(11) .
C315 C316 1.342(13) .
C315 H31E 0.950 .
C316 C317 1.359(13) .
C316 H31F 0.950 .
C317 C318 1.399(12) .
C317 H31G 0.950 .
C318 C319 1.372(11) .
C318 H31H 0.950 .
C319 H31I 0.950 .
N4 C41 1.488(18) .
N4 H4A 0.910 .
C41 C42 1.541(9) 3_565
C41 C42 1.541(9) .
C41 C42 1.541(9) 2_665
C42 C43 1.358(13) .
C42 C47 1.382(14) .
C43 C44 1.409(16) .
C43 H43A 0.950 .
C44 C45 1.323(18) .
C44 H44A 0.950 .
C45 C46 1.401(19) .
C45 H45A 0.950 .
C46 C47 1.408(15) .
C46 H46A 0.950 .
C47 H47A 0.950 .
Cl1 C100 1.780(7) .
Cl2 C101 1.811(10) .
C100 Cl1 1.780(7) 2_675
C100 Cl1 1.780(7) 3_465
C100 H10A 1.000 .
C101 Cl2 1.811(10) 2_665
C101 Cl2 1.811(10) 3_565
C101 H10B 1.000 .

loop_
_geom_hbond_atom_site_label_D
_geom_hbond_atom_site_label_H
_geom_hbond_atom_site_label_A
_geom_hbond_distance_DH
_geom_hbond_distance_HA
_geom_hbond_distance_DA
_geom_hbond_angle_DHA
_geom_hbond_site_symmetry_A
N1 H1A Br2 0.91 2.49 3.363(6) 159.6 .
N2 H2A Br1 0.91 2.50 3.369(7) 159.7 .
N2 H2C Br2 0.91 2.49 3.304(8) 149.6 .
N2 H2B Br2 0.91 2.46 3.326(8) 159.8 3
N3 H3C Br3 0.91 2.50 3.349(7) 155.6 .
N3 H3C Br3 0.91 2.50 3.349(7) 155.6 2_665
N3 H3C Br3 0.91 2.50 3.349(7) 155.6 3_565
N4 H4A Br4 0.91 2.47 3.321(6) 155.9 .

loop_
_geom_torsion_atom_site_label_1
_geom_torsion_atom_site_label_2
_geom_torsion_atom_site_label_3
_geom_torsion_atom_site_label_4
_geom_torsion
_geom_torsion_site_symmetry_1
N1 C11 C12 C17 45.5(8) .
C12 C11 C12 C17 -72.5(13) 3
C12 C11 C12 C17 163.6(8) 2
N1 C11 C12 C13 -139.7(7) .
C12 C11 C12 C13 102.2(7) 3
C12 C11 C12 C13 -21.6(12) 2
C17 C12 C13 C14 0.3(14) .
C11 C12 C13 C14 -174.9(9) .
C12 C13 C14 C15 -0.7(17) .
C13 C14 C15 C16 0.3(17) .
C14 C15 C16 C17 0.4(17) .
C15 C16 C17 C12 -0.8(17) .
C13 C12 C17 C16 0.4(14) .
C11 C12 C17 C16 175.5(9) .
C28 C21 C22 C23 -73.0(12) .
C214 C21 C22 C23 53.8(12) .
N2 C21 C22 C23 170.6(10) .
C28 C21 C22 C27 106.7(11) .
C214 C21 C22 C27 -126.4(11) .
N2 C21 C22 C27 -9.6(14) .
C27 C22 C23 C24 -7.0(18) .
C21 C22 C23 C24 172.8(11) .
C22 C23 C24 C25 10(2) .
C23 C24 C25 C26 -6(2) .
C24 C25 C26 C27 2(2) .
C23 C22 C27 C26 1.7(17) .
C21 C22 C27 C26 -178.0(11) .
C25 C26 C27 C22 1(2) .
C214 C21 C28 C213 51.6(11) .
N2 C21 C28 C213 -66.8(10) .
C22 C21 C28 C213 174.2(9) .
C214 C21 C28 C29 -127.5(9) .
N2 C21 C28 C29 114.1(10) .
C22 C21 C28 C29 -4.9(12) .
C213 C28 C29 C210 -3.7(17) .
C21 C28 C29 C210 175.5(11) .
C28 C29 C210 C211 6(2) .
C29 C210 C211 C212 -2(2) .
C210 C211 C212 C213 -3.7(19) .
C29 C28 C213 C212 -2.2(16) .
C21 C28 C213 C212 178.7(9) .
C211 C212 C213 C28 6.0(17) .
C28 C21 C214 C219 30.4(11) .
N2 C21 C214 C219 145.3(8) .
C22 C21 C214 C219 -98.8(9) .
C28 C21 C214 C215 -154.6(8) .
N2 C21 C214 C215 -39.7(11) .
C22 C21 C214 C215 76.2(10) .
C219 C214 C215 C216 4.4(14) .
C21 C214 C215 C216 -170.7(9) .
C214 C215 C216 C217 -0.2(15) .
C215 C216 C217 C218 -1.3(15) .
C216 C217 C218 C219 -1.3(16) .
C215 C214 C219 C218 -6.9(12) .
C21 C214 C219 C218 168.2(8) .
C217 C218 C219 C214 5.6(14) .
N3 C31 C32 C37 -41.4(6) .
C38 C31 C32 C37 -166.5(6) .
C314 C31 C32 C37 75.9(6) .
N3 C31 C32 C33 138.7(6) .
C38 C31 C32 C33 13.5(6) .
C314 C31 C32 C33 -104.0(6) .
C37 C32 C33 C34 -0.2(4) .
C31 C32 C33 C34 179.7(3) .
C32 C33 C34 C35 0.5(6) .
C33 C34 C35 C36 -0.9(9) .
C34 C35 C36 C37 1.0(8) .
C33 C32 C37 C36 0.4(6) .
C31 C32 C37 C36 -179.6(4) .
C35 C36 C37 C32 -0.8(8) .
N3 C31 C38 C313 -34.2(10) .
C32 C31 C38 C313 92.2(8) .
C314 C31 C38 C313 -151.4(8) .
N3 C31 C38 C39 145.5(8) .
C32 C31 C38 C39 -88.1(9) .
C314 C31 C38 C39 28.3(10) .
C313 C38 C39 C310 -8.2(16) .
C31 C38 C39 C310 172.1(10) .
C38 C39 C310 C311 6.3(19) .
C39 C310 C311 C312 1.8(18) .
C310 C311 C312 C313 -7.6(17) .
C39 C38 C313 C312 2.3(15) .
C31 C38 C313 C312 -178.0(9) .
C311 C312 C313 C38 5.6(18) .
N3 C31 C314 C319 141.2(7) .
C32 C31 C314 C319 21.1(9) .
C38 C31 C314 C319 -100.6(8) .
N3 C31 C314 C315 -41.8(10) .
C32 C31 C314 C315 -161.9(7) .
C38 C31 C314 C315 76.4(9) .
C319 C314 C315 C316 1.2(13) .
C31 C314 C315 C316 -176.0(8) .
C314 C315 C316 C317 1.0(16) .
C315 C316 C317 C318 -1.8(15) .
C316 C317 C318 C319 0.5(13) .
C315 C314 C319 C318 -2.5(12) .
C31 C314 C319 C318 174.6(7) .
C317 C318 C319 C314 1.7(13) .
N4 C41 C42 C43 134.3(9) .
C42 C41 C42 C43 -107.9(8) 3_565
C42 C41 C42 C43 16.5(14) 2_665
N4 C41 C42 C47 -45.2(9) .
C42 C41 C42 C47 72.6(14) 3_565
C42 C41 C42 C47 -163.0(9) 2_665
C47 C42 C43 C44 -4.4(17) .
C41 C42 C43 C44 176.1(10) .
C42 C43 C44 C45 2.3(19) .
C43 C44 C45 C46 1(2) .
C44 C45 C46 C47 -2(2) .
C43 C42 C47 C46 3.3(18) .
C41 C42 C47 C46 -177.1(11) .
C45 C46 C47 C42 -0.1(19) .
